data_4309115
loop_
_publ_author_name
'Tomoyuki Akutagawa'
'Kazumasa Matsuura'
'Asako Hashimoto'
'Takayoshi Nakamura'

_publ_section_title
;
Magnetism of [Ni(dmit)2] Salts with [Meso- and (1S,
2S)-Diphenyl-1,2-Ethanediammonium]([18]crown-6)2 Supramolecular Cations
;
_journal_name_full 'Inorganic Chemistry'
_journal_page_first 4454
_journal_page_last 4456
_journal_paper_doi 10.1021/ic050241d
_journal_volume 44
_journal_year 2005
_chemical_formula_moiety 'C106 H132 N4 O24 Ni5 S50 '
_chemical_formula_sum 'C106 H132 N4 Ni5 O24 S50'
_chemical_formula_weight 3742.72
_space_group_IT_number 1
_symmetry_cell_setting triclinic
_symmetry_Int_Tables_number 1
_symmetry_space_group_name_Hall 'P 1'
_symmetry_space_group_name_H-M 'P 1'
_cell_angle_alpha 96.66(1)
_cell_angle_beta 93.658(1)
_cell_angle_gamma 118.535(8)
_cell_formula_units_Z 1
_cell_length_a 15.729(3)
_cell_length_b 16.030(3)
_cell_length_c 17.204(5)
_cell_measurement_reflns_used 59992
_cell_measurement_temperature 100.1
_cell_measurement_theta_max 27.5
_cell_measurement_theta_min 3.0
_cell_volume 3749.6(15)
_computing_cell_refinement PROCESS-AUTO
_computing_data_collection PROCESS-AUTO
_computing_data_reduction CrystalStructure
_computing_publication_material 'CrystalStructure 3.6.0'
_computing_structure_refinement CRYSTALS
_computing_structure_solution DirectMethod
_diffrn_detector_area_resol_mean 10.00
_diffrn_measured_fraction_theta_full 0.9560
_diffrn_measured_fraction_theta_max 0.9560
_diffrn_measurement_device_type 'Rigaku RAXIS-RAPID'
_diffrn_measurement_method \w
_diffrn_radiation_type 'Mo K\a'
_diffrn_radiation_wavelength 0.7107
_diffrn_reflns_av_R_equivalents 0.059
_diffrn_reflns_limit_h_max 20
_diffrn_reflns_limit_h_min -18
_diffrn_reflns_limit_k_max 20
_diffrn_reflns_limit_k_min -20
_diffrn_reflns_limit_l_max 22
_diffrn_reflns_limit_l_min -22
_diffrn_reflns_number 98870
_diffrn_reflns_theta_full 27.48
_diffrn_reflns_theta_max 27.48
_exptl_absorpt_coefficient_mu 1.376
_exptl_absorpt_correction_T_max 0.871
_exptl_absorpt_correction_T_min 0.174
_exptl_absorpt_correction_type psi-scan
_exptl_absorpt_process_details '(North, Phillips & Mathews, 1968)'
_exptl_crystal_colour black
_exptl_crystal_density_diffrn 1.657
_exptl_crystal_density_method 'not measured'
_exptl_crystal_description block
_exptl_crystal_F_000 1928.00
_exptl_crystal_size_max 0.20
_exptl_crystal_size_mid 0.20
_exptl_crystal_size_min 0.10
_refine_diff_density_max 1.65
_refine_diff_density_min -1.35
_refine_ls_extinction_method none
_refine_ls_goodness_of_fit_ref 0.912
_refine_ls_hydrogen_treatment refall
_refine_ls_number_parameters 1834
_refine_ls_number_reflns 23812
_refine_ls_R_factor_gt 0.0530
_refine_ls_shift/su_max 0.9990
_refine_ls_structure_factor_coef Fsqd
_refine_ls_weighting_details
;
    Chebychev polynomial with 3 parameters (Carruthers & Watkin, 1979)
    10165.1000    14207.8000    4363.5100
;
_refine_ls_weighting_scheme calc
_refine_ls_wR_factor_ref 0.0970
_reflns_number_gt 23732
_reflns_number_total 27509
_reflns_threshold_expression F^2^>2.0\s(F^2^)
_cod_data_source_file ic050241dsi20050216_021836.cif
_cod_data_source_block '_matsuni__________________'
_cod_depositor_comments
;
The following automatic conversions were performed:

'_exptl_absorpt_correction_type' tag value 'psi-scans' was replaced
with 'psi-scan' value.

Automatic conversion script
Id: cif_fix_values 1646 2011-03-28 12:23:43Z adriana 
;
_cod_original_cell_volume 3749(1)
_cod_original_formula_sum 'C106 H132 N4 O24 Ni5 S50 '
_cod_database_code 4309115

loop_
_symmetry_equiv_pos_site_id
_symmetry_equiv_pos_as_xyz
1 +X,+Y,+Z

loop_
_atom_site_label
_atom_site_type_symbol
_atom_site_fract_x
_atom_site_fract_y
_atom_site_fract_z
_atom_site_U_iso_or_equiv
_atom_site_adp_type
_atom_site_occupancy
_atom_site_symmetry_multiplicity
_atom_site_calc_flag
_atom_site_refinement_flags
_atom_site_disorder_assembly
_atom_site_disorder_group
Ni(1) Ni 0.67062(6) 0.63130(6) 0.67061(5) 0.0215(2) Uani 1.00 1 d . . .
Ni(2) Ni 0.43798(6) 0.41296(6) 0.72323(5) 0.0204(2) Uani 1.00 1 d . . .
Ni(3) Ni 0.31154(6) 0.37917(6) 0.92005(5) 0.0215(2) Uani 1.00 1 d . . .
Ni(4) Ni 0.03599(6) 0.14600(6) 0.90586(5) 0.0228(2) Uani 1.00 1 d . . .
Ni(5) Ni -0.12675(7) 0.40944(6) 0.82260(5) 0.0221(2) Uani 1.00 1 d . . .
S(1) S 0.7473(1) 0.7628(1) 0.75581(9) 0.0255(4) Uani 1.00 1 d . . .
S(2) S 0.8818(1) 0.8124(1) 0.90969(9) 0.0267(4) Uani 1.00 1 d . . .
S(3) S 0.9817(1) 0.7665(1) 1.03631(9) 0.0359(5) Uani 1.00 1 d . . .
S(4) S 0.8648(1) 0.6243(1) 0.89000(9) 0.0262(4) Uani 1.00 1 d . . .
S(5) S 0.7313(1) 0.5587(1) 0.73268(9) 0.0243(4) Uani 1.00 1 d . . .
S(6) S 0.5962(1) 0.5015(1) 0.58347(9) 0.0238(4) Uani 1.00 1 d . . .
S(7) S 0.4617(1) 0.4510(1) 0.42936(9) 0.0280(4) Uani 1.00 1 d . . .
S(8) S 0.3481(1) 0.4952(1) 0.3106(1) 0.0416(5) Uani 1.00 1 d . . .
S(9) S 0.4755(1) 0.6382(1) 0.4516(1) 0.0321(4) Uani 1.00 1 d . . .
S(10) S 0.6102(1) 0.7034(1) 0.60739(9) 0.0276(4) Uani 1.00 1 d . . .
S(11) S 0.5039(1) 0.5409(1) 0.81059(9) 0.0253(4) Uani 1.00 1 d . . .
S(12) S 0.6369(1) 0.5980(1) 0.96513(9) 0.0266(4) Uani 1.00 1 d . . .
S(13) S 0.7508(1) 0.5611(1) 1.08836(9) 0.0333(4) Uani 1.00 1 d . . .
S(14) S 0.6346(1) 0.4160(1) 0.94484(9) 0.0255(4) Uani 1.00 1 d . . .
S(15) S 0.5023(1) 0.3464(1) 0.78822(9) 0.0230(4) Uani 1.00 1 d . . .
S(16) S 0.3766(1) 0.2882(1) 0.63158(9) 0.0236(4) Uani 1.00 1 d . . .
S(17) S 0.2410(1) 0.2357(1) 0.47906(9) 0.0302(4) Uani 1.00 1 d . . .
S(18) S 0.1233(2) 0.2731(2) 0.3601(1) 0.0451(6) Uani 1.00 1 d . . .
S(19) S 0.2334(1) 0.4113(1) 0.50844(9) 0.0293(4) Uani 1.00 1 d . . .
S(20) S 0.3668(1) 0.4779(1) 0.66443(9) 0.0243(4) Uani 1.00 1 d . . .
S(21) S 0.3787(1) 0.5069(1) 1.00966(9) 0.0250(4) Uani 1.00 1 d . . .
S(22) S 0.5150(1) 0.5601(1) 1.1633(1) 0.0344(5) Uani 1.00 1 d . . .
S(23) S 0.6278(2) 0.5210(2) 1.2851(1) 0.0477(6) Uani 1.00 1 d . . .
S(24) S 0.5096(1) 0.3774(1) 1.1396(1) 0.0349(5) Uani 1.00 1 d . . .
S(25) S 0.3769(1) 0.3109(1) 0.9829(1) 0.0292(4) Uani 1.00 1 d . . .
S(26) S 0.2503(1) 0.2541(1) 0.8301(1) 0.0269(4) Uani 1.00 1 d . . .
S(27) S 0.1130(1) 0.1959(1) 0.6770(1) 0.0310(4) Uani 1.00 1 d . . .
S(28) S -0.0119(1) 0.2244(1) 0.5581(1) 0.0410(5) Uani 1.00 1 d . . .
S(29) S 0.1035(1) 0.3707(1) 0.70261(9) 0.0281(4) Uani 1.00 1 d . . .
S(30) S 0.2436(1) 0.4450(1) 0.85634(9) 0.0235(4) Uani 1.00 1 d . . .
S(31) S 0.1114(1) 0.2661(1) 1.00247(9) 0.0257(4) Uani 1.00 1 d . . .
S(32) S 0.2256(1) 0.2883(1) 1.15978(9) 0.0281(4) Uani 1.00 1 d . . .
S(33) S 0.3117(1) 0.2184(1) 1.2778(1) 0.0399(5) Uani 1.00 1 d . . .
S(34) S 0.2173(1) 0.1062(1) 1.11642(9) 0.0303(4) Uani 1.00 1 d . . .
S(35) S 0.0964(1) 0.0647(1) 0.95609(9) 0.0262(4) Uani 1.00 1 d . . .
S(36) S -0.0520(1) 0.0234(1) 0.81218(9) 0.0259(4) Uani 1.00 1 d . . .
S(37) S -0.2089(1) -0.0095(1) 0.67792(9) 0.0308(4) Uani 1.00 1 d . . .
S(38) S -0.3372(1) 0.0500(1) 0.5924(1) 0.0399(5) Uani 1.00 1 d . . .
S(39) S -0.1768(1) 0.1828(1) 0.72161(9) 0.0307(4) Uani 1.00 1 d . . .
S(40) S -0.0229(1) 0.2296(1) 0.86124(9) 0.0269(4) Uani 1.00 1 d . . .
S(41) S 0.0292(1) 0.4819(1) 0.86552(9) 0.0257(4) Uani 1.00 1 d . . .
S(42) S 0.1391(1) 0.5027(1) 1.02593(9) 0.0260(4) Uani 1.00 1 d . . .
S(43) S 0.1479(1) 0.4674(1) 1.1908(1) 0.0335(4) Uani 1.00 1 d . . .
S(44) S -0.0417(1) 0.4046(1) 1.09027(9) 0.0270(4) Uani 1.00 1 d . . .
S(45) S -0.1657(1) 0.3790(1) 0.93730(9) 0.0279(4) Uani 1.00 1 d . . .
S(46) S -0.2827(1) 0.3305(1) 0.77865(8) 0.0236(4) Uani 1.00 1 d . . .
S(47) S -0.3930(1) 0.2869(1) 0.61326(9) 0.0251(4) Uani 1.00 1 d . . .
S(48) S -0.4014(1) 0.3126(1) 0.44423(9) 0.0292(4) Uani 1.00 1 d . . .
S(49) S -0.2125(1) 0.3878(1) 0.54928(9) 0.0268(4) Uani 1.00 1 d . . .
S(50) S -0.0875(1) 0.4404(1) 0.70806(9) 0.0305(4) Uani 1.00 1 d . . .
O(1) O 0.7221(4) 0.8267(4) 0.1821(3) 0.036(1) Uani 1.00 1 d . . .
O(2) O 0.8451(3) 0.9913(3) 0.1164(3) 0.029(1) Uani 1.00 1 d . . .
O(3) O 0.8544(3) 1.1706(3) 0.1562(2) 0.029(1) Uani 1.00 1 d . . .
O(4) O 0.8115(4) 1.2011(4) 0.3016(3) 0.036(1) Uani 1.00 1 d . . .
O(5) O 0.6828(4) 1.0594(3) 0.3672(2) 0.031(1) Uani 1.00 1 d . . .
O(6) O 0.7397(4) 0.9124(4) 0.3342(3) 0.039(1) Uani 1.00 1 d . . .
O(7) O 0.4065(4) 0.7626(3) -0.0801(3) 0.032(1) Uani 1.00 1 d . . .
O(8) O 0.6114(3) 0.8527(3) -0.0542(2) 0.029(1) Uani 1.00 1 d . . .
O(9) O 0.6757(3) 1.0454(3) -0.0657(2) 0.027(1) Uani 1.00 1 d . . .
O(10) O 0.5278(3) 1.0957(3) -0.0647(3) 0.026(1) Uani 1.00 1 d . . .
O(11) O 0.3502(3) 1.0004(3) -0.0071(3) 0.029(1) Uani 1.00 1 d . . .
O(12) O 0.3017(3) 0.8165(3) 0.0239(3) 0.031(1) Uani 1.00 1 d . . .
O(13) O 0.1340(4) 0.8148(4) 0.2761(3) 0.040(1) Uani 1.00 1 d . . .
O(14) O 0.0365(4) 0.9216(4) 0.3235(3) 0.041(2) Uani 1.00 1 d . . .
O(15) O 0.0268(3) 0.9521(3) 0.4857(3) 0.029(1) Uani 1.00 1 d . . .
O(16) O -0.1097(3) 0.7671(3) 0.5103(2) 0.027(1) Uani 1.00 1 d . . .
O(17) O -0.1391(3) 0.6141(3) 0.3931(2) 0.027(1) Uani 1.00 1 d . . .
O(18) O -0.0198(3) 0.6257(3) 0.2817(2) 0.030(1) Uani 1.00 1 d . . .
O(19) O 0.4378(3) 0.9516(3) 0.6642(2) 0.027(1) Uani 1.00 1 d . . .
O(20) O 0.3165(3) 1.0187(3) 0.7137(3) 0.026(1) Uani 1.00 1 d . . .
O(21) O 0.1135(3) 0.9047(3) 0.7037(2) 0.026(1) Uani 1.00 1 d . . .
O(22) O 0.0610(3) 0.7116(3) 0.6834(2) 0.027(1) Uani 1.00 1 d . . .
O(23) O 0.2357(4) 0.7021(4) 0.7062(4) 0.055(2) Uani 1.00 1 d . . .
O(24) O 0.3537(3) 0.7590(3) 0.5891(3) 0.030(1) Uani 1.00 1 d . . .
N(1) N 0.6992(4) 0.9999(4) 0.2062(3) 0.022(1) Uani 1.00 1 d . . .
N(2) N 0.5171(4) 0.9508(3) 0.0274(3) 0.018(1) Uani 1.00 1 d . . .
N(3) N 0.2221(4) 0.8355(4) 0.6094(3) 0.021(1) Uani 1.00 1 d . . .
N(4) N 0.0508(4) 0.7865(3) 0.4228(3) 0.020(1) Uani 1.00 1 d . . .
C(1) C 0.8061(5) 0.7322(5) 0.8244(3) 0.023(2) Uani 1.00 1 d . . .
C(2) C 0.9134(4) 0.7347(5) 0.9498(4) 0.026(2) Uani 1.00 1 d . . .
C(3) C 0.7995(4) 0.6445(5) 0.8155(3) 0.020(1) Uani 1.00 1 d . . .
C(4) C 0.5349(4) 0.5306(4) 0.5151(3) 0.020(1) Uani 1.00 1 d . . .
C(5) C 0.4239(5) 0.5257(5) 0.3920(4) 0.032(2) Uani 1.00 1 d . . .
C(6) C 0.5423(5) 0.6183(5) 0.5251(4) 0.027(2) Uani 1.00 1 d . . .
C(7) C 0.5666(4) 0.5172(5) 0.8799(3) 0.023(2) Uani 1.00 1 d . . .
C(8) C 0.6770(5) 0.5263(5) 1.0046(4) 0.025(2) Uani 1.00 1 d . . .
C(9) C 0.5650(4) 0.4303(4) 0.8703(3) 0.019(1) Uani 1.00 1 d . . .
C(10) C 0.3082(5) 0.3126(5) 0.5664(3) 0.024(2) Uani 1.00 1 d . . .
C(11) C 0.1944(6) 0.3049(5) 0.4442(4) 0.032(2) Uani 1.00 1 d . . .
C(12) C 0.3052(5) 0.3950(5) 0.5799(4) 0.023(2) Uani 1.00 1 d . . .
C(13) C 0.4425(5) 0.4799(5) 1.0771(4) 0.025(2) Uani 1.00 1 d . . .
C(14) C 0.5546(5) 0.4874(6) 1.2013(4) 0.036(2) Uani 1.00 1 d . . .
C(15) C 0.4411(5) 0.3943(5) 1.0656(4) 0.026(2) Uani 1.00 1 d . . .
C(16) C 0.1823(5) 0.2764(5) 0.7634(4) 0.028(2) Uani 1.00 1 d . . .
C(17) C 0.0642(5) 0.2617(5) 0.6406(4) 0.030(2) Uani 1.00 1 d . . .
C(18) C 0.1786(5) 0.3596(5) 0.7743(4) 0.025(2) Uani 1.00 1 d . . .
C(19) C 0.1650(5) 0.2241(5) 1.0660(3) 0.026(2) Uani 1.00 1 d . . .
C(20) C 0.2551(5) 0.2050(5) 1.1896(4) 0.031(2) Uani 1.00 1 d . . .
C(21) C 0.1584(5) 0.1374(5) 1.0454(3) 0.025(2) Uani 1.00 1 d . . .
C(22) C -0.1164(5) 0.0633(5) 0.7582(3) 0.026(2) Uani 1.00 1 d . . .
C(23) C -0.2448(5) 0.0732(5) 0.6595(4) 0.029(2) Uani 1.00 1 d . . .
C(24) C -0.1039(5) 0.1529(5) 0.7790(3) 0.026(2) Uani 1.00 1 d . . .
C(25) C 0.0317(5) 0.4662(4) 0.9620(3) 0.022(1) Uani 1.00 1 d . . .
C(26) C 0.0848(4) 0.4588(4) 1.1074(3) 0.023(1) Uani 1.00 1 d . . .
C(27) C -0.0544(5) 0.4197(5) 0.9924(3) 0.024(2) Uani 1.00 1 d . . .
C(28) C -0.2856(5) 0.3348(4) 0.6794(3) 0.022(1) Uani 1.00 1 d . . .
C(29) C -0.3396(5) 0.3270(4) 0.5314(4) 0.025(2) Uani 1.00 1 d . . .
C(30) C -0.1990(5) 0.3831(4) 0.6503(4) 0.028(2) Uani 1.00 1 d . . .
C(31) C 0.7744(6) 0.8247(5) 0.1176(4) 0.037(2) Uani 1.00 1 d . . .
C(32) C 0.8672(5) 0.9170(5) 0.1230(4) 0.034(2) Uani 1.00 1 d . . .
C(33) C 0.9252(5) 1.0757(5) 0.0993(4) 0.038(2) Uani 1.00 1 d . . .
C(34) C 0.8903(6) 1.1463(5) 0.0883(4) 0.041(2) Uani 1.00 1 d . . .
C(35) C 0.9302(5) 1.2254(5) 0.2207(4) 0.034(2) Uani 1.00 1 d . . .
C(36) C 0.8958(5) 1.2741(5) 0.2774(4) 0.037(2) Uani 1.00 1 d . . .
C(37) C 0.7895(6) 1.2329(6) 0.3738(4) 0.039(2) Uani 1.00 1 d . . .
C(38) C 0.6910(5) 1.1509(5) 0.3854(4) 0.033(2) Uani 1.00 1 d . . .
C(39) C 0.7540(6) 1.0485(6) 0.4155(4) 0.039(2) Uani 1.00 1 d . . .
C(40) C 0.7185(7) 0.9443(6) 0.4078(4) 0.047(2) Uani 1.00 1 d . . .
C(41) C 0.6968(6) 0.8107(6) 0.3144(4) 0.043(2) Uani 1.00 1 d . . .
C(42) C 0.7454(6) 0.7913(6) 0.2471(4) 0.041(2) Uani 1.00 1 d . . .
C(43) C 0.4587(5) 0.7164(5) -0.1066(4) 0.032(2) Uani 1.00 1 d . . .
C(44) C 0.5533(5) 0.7893(5) -0.1259(4) 0.034(2) Uani 1.00 1 d . . .
C(45) C 0.7097(5) 0.9174(5) -0.0635(4) 0.031(2) Uani 1.00 1 d . . .
C(46) C 0.7181(5) 0.9978(5) -0.1063(4) 0.029(2) Uani 1.00 1 d . . .
C(47) C 0.6785(5) 1.1198(5) -0.1056(4) 0.027(2) Uani 1.00 1 d . . .
C(48) C 0.6289(5) 1.1652(5) -0.0635(4) 0.029(2) Uani 1.00 1 d . . .
C(49) C 0.4727(5) 1.1407(5) -0.0453(4) 0.033(2) Uani 1.00 1 d . . .
C(50) C 0.3653(5) 1.0672(5) -0.0583(4) 0.033(2) Uani 1.00 1 d . . .
C(51) C 0.2502(5) 0.9275(5) -0.0142(4) 0.029(2) Uani 1.00 1 d . . .
C(52) C 0.2429(5) 0.8591(5) 0.0402(4) 0.033(2) Uani 1.00 1 d . . .
C(53) C 0.2576(6) 0.7441(5) -0.0448(5) 0.040(2) Uani 1.00 1 d . . .
C(54) C 0.3161(6) 0.6962(5) -0.0582(5) 0.041(2) Uani 1.00 1 d . . .
C(56) C 0.1016(9) 0.943(1) 0.2672(7) 0.091(5) Uani 1.00 1 d . . .
C(57) C 0.0456(6) 1.0065(5) 0.3621(4) 0.046(2) Uani 1.00 1 d . . .
C(58) C -0.0136(7) 0.9851(6) 0.4282(4) 0.045(2) Uani 1.00 1 d . . .
C(59) C -0.0220(5) 0.9360(5) 0.5539(4) 0.034(2) Uani 1.00 1 d . . .
C(60) C -0.1211(5) 0.8457(5) 0.5393(5) 0.037(2) Uani 1.00 1 d . . .
C(61) C -0.2017(5) 0.6810(5) 0.4863(4) 0.029(2) Uani 1.00 1 d . . .
C(62) C -0.1885(5) 0.5975(5) 0.4613(3) 0.028(2) Uani 1.00 1 d . . .
C(63) C -0.1468(5) 0.5299(4) 0.3517(4) 0.027(2) Uani 1.00 1 d . . .
C(64) C -0.1176(6) 0.5495(5) 0.2720(4) 0.037(2) Uani 1.00 1 d . . .
C(65) C 0.0106(6) 0.6529(6) 0.2090(4) 0.052(2) Uani 1.00 1 d . . .
C(66) C 0.1146(6) 0.7306(6) 0.2237(4) 0.041(2) Uani 1.00 1 d . . .
C(67) C 0.6137(4) 0.9411(4) 0.1429(3) 0.020(1) Uani 1.00 1 d . . .
C(68) C 0.5951(4) 1.0103(4) 0.0977(3) 0.019(1) Uani 1.00 1 d . . .
C(69) C 0.5716(4) 1.0776(4) 0.1461(3) 0.021(1) Uani 1.00 1 d . . .
C(70) C 0.6426(5) 1.1744(5) 0.1645(4) 0.030(2) Uani 1.00 1 d . . .
C(71) C 0.6248(6) 1.2407(5) 0.2085(4) 0.036(2) Uani 1.00 1 d . . .
C(72) C 0.5335(6) 1.2077(5) 0.2340(3) 0.037(2) Uani 1.00 1 d . . .
C(73) C 0.4609(6) 1.1112(5) 0.2151(4) 0.035(2) Uani 1.00 1 d . . .
C(74) C 0.4812(5) 1.0469(5) 0.1696(4) 0.031(2) Uani 1.00 1 d . . .
C(75) C 0.5274(4) 0.8639(4) 0.1740(3) 0.020(1) Uani 1.00 1 d . . .
C(76) C 0.4751(5) 1.0394(5) 0.7157(4) 0.031(2) Uani 1.00 1 d . . .
C(77) C 0.4765(4) 0.7707(4) 0.1313(3) 0.024(1) Uani 1.00 1 d . . .
C(78) C 0.3964(5) 0.6985(5) 0.1578(4) 0.028(2) Uani 1.00 1 d . . .
C(79) C 0.3679(5) 0.7192(5) 0.2271(4) 0.035(2) Uani 1.00 1 d . . .
C(80) C 0.4165(6) 0.8112(5) 0.2699(4) 0.041(2) Uani 1.00 1 d . . .
C(81) C 0.4965(5) 0.8838(5) 0.2445(4) 0.032(2) Uani 1.00 1 d . . .
C(82) C 0.1827(4) 0.8602(4) 0.5398(3) 0.020(1) Uani 1.00 1 d . . .
C(83) C 0.0947(4) 0.7652(4) 0.4933(3) 0.021(1) Uani 1.00 1 d . . .
C(84) C 0.1091(4) 0.6806(4) 0.4701(3) 0.022(1) Uani 1.00 1 d . . .
C(85) C 0.0592(5) 0.5987(4) 0.5028(4) 0.026(2) Uani 1.00 1 d . . .
C(86) C 0.0640(5) 0.5166(5) 0.4775(4) 0.034(2) Uani 1.00 1 d . . .
C(87) C 0.1198(6) 0.5167(5) 0.4182(4) 0.041(2) Uani 1.00 1 d . . .
C(88) C 0.1736(6) 0.6004(6) 0.3890(4) 0.041(2) Uani 1.00 1 d . . .
C(89) C 0.1681(5) 0.6824(5) 0.4133(3) 0.027(2) Uani 1.00 1 d . . .
C(90) C 0.2646(4) 0.9242(4) 0.4962(3) 0.019(1) Uani 1.00 1 d . . .
C(91) C 0.2677(5) 1.0054(4) 0.4764(4) 0.027(2) Uani 1.00 1 d . . .
C(92) C 0.3443(5) 1.0704(5) 0.4408(4) 0.035(2) Uani 1.00 1 d . . .
C(93) C 0.4196(5) 1.0529(5) 0.4266(4) 0.031(2) Uani 1.00 1 d . . .
C(94) C 0.4188(5) 0.9720(5) 0.4474(4) 0.030(2) Uani 1.00 1 d . . .
C(95) C 0.3418(4) 0.9075(4) 0.4816(3) 0.025(2) Uani 1.00 1 d . . .
C(96) C 0.4550(5) 0.8169(5) 0.6196(4) 0.035(2) Uani 1.00 1 d . . .
C(97) C 0.114(2) 0.875(1) 0.236(1) 0.17(1) Uani 1.00 1 d . . .
C(113) C 0.4133(5) 1.0821(5) 0.6953(4) 0.030(2) Uani 1.00 1 d . . .
C(119) C 0.4753(5) 0.8928(5) 0.6890(4) 0.032(2) Uani 1.00 1 d . . .
C(121) C 0.1657(5) 1.0000(4) 0.7471(4) 0.027(2) Uani 1.00 1 d . . .
C(123) C 0.0339(5) 0.8412(5) 0.7397(4) 0.026(2) Uani 1.00 1 d . . .
C(129) C 0.3098(5) 0.6622(5) 0.6035(5) 0.037(2) Uani 1.00 1 d . . .
C(149) C 0.2535(5) 1.0586(5) 0.7081(4) 0.025(2) Uani 1.00 1 d . . .
C(150) C -0.0110(4) 0.7407(5) 0.6919(4) 0.028(2) Uani 1.00 1 d . . .
C(155) C 0.2904(7) 0.6563(7) 0.6874(6) 0.057(3) Uani 1.00 1 d . . .
C(165) C 0.0976(6) 0.6955(6) 0.7544(4) 0.040(2) Uani 1.00 1 d . . .
C(166) C 0.1515(6) 0.6429(5) 0.7354(4) 0.033(2) Uani 1.00 1 d . . .
H(1) H 0.7116 0.9583 0.2343 0.028 Uiso 1.00 1 c R . .
H(2) H 0.7552 1.0385 0.1828 0.028 Uiso 1.00 1 c R . .
H(3) H 0.6850 1.0402 0.2416 0.028 Uiso 1.00 1 c R . .
H(4) H 0.4588 0.9078 0.0459 0.022 Uiso 1.00 1 c R . .
H(5) H 0.5049 0.9917 -0.0017 0.022 Uiso 1.00 1 c R . .
H(6) H 0.5386 0.9150 -0.0057 0.022 Uiso 1.00 1 c R . .
H(7) H 0.6342 0.9076 0.1062 0.023 Uiso 1.00 1 c R . .
H(8) H 0.6536 1.0487 0.0772 0.021 Uiso 1.00 1 c R . .
H(9) H 0.7044 1.1948 0.1468 0.036 Uiso 1.00 1 c R . .
H(10) H 0.6730 1.3068 0.2211 0.046 Uiso 1.00 1 c R . .
H(11) H 0.5204 1.2518 0.2657 0.050 Uiso 1.00 1 c R . .
H(12) H 0.3985 1.0900 0.2318 0.048 Uiso 1.00 1 c R . .
H(13) H 0.4327 0.9811 0.1556 0.038 Uiso 1.00 1 c R . .
H(14) H 0.4961 0.7562 0.0828 0.028 Uiso 1.00 1 c R . .
H(15) H 0.3621 0.6352 0.1281 0.032 Uiso 1.00 1 c R . .
H(16) H 0.3139 0.6701 0.2459 0.039 Uiso 1.00 1 c R . .
H(17) H 0.3947 0.8251 0.3174 0.045 Uiso 1.00 1 c R . .
H(18) H 0.5304 0.9466 0.2751 0.037 Uiso 1.00 1 c R . .
H(19) H 0.7886 0.7734 0.1177 0.047 Uiso 1.00 1 c R . .
H(20) H 0.7348 0.8144 0.0696 0.047 Uiso 1.00 1 c R . .
H(21) H 0.9031 0.9124 0.0819 0.043 Uiso 1.00 1 c R . .
H(22) H 0.9050 0.9302 0.1728 0.043 Uiso 1.00 1 c R . .
H(23) H 0.9765 1.1025 0.1424 0.043 Uiso 1.00 1 c R . .
H(24) H 0.9483 1.0608 0.0528 0.043 Uiso 1.00 1 c R . .
H(25) H 0.8391 1.1181 0.0452 0.046 Uiso 1.00 1 c R . .
H(26) H 0.9427 1.2034 0.0766 0.046 Uiso 1.00 1 c R . .
H(27) H 0.9451 1.1832 0.2456 0.038 Uiso 1.00 1 c R . .
H(28) H 0.9870 1.2714 0.2023 0.038 Uiso 1.00 1 c R . .
H(29) H 0.8800 1.3160 0.2528 0.038 Uiso 1.00 1 c R . .
H(30) H 0.9445 1.3101 0.3217 0.038 Uiso 1.00 1 c R . .
H(31) H 0.8380 1.2453 0.4162 0.049 Uiso 1.00 1 c R . .
H(32) H 0.7853 1.2897 0.3709 0.049 Uiso 1.00 1 c R . .
H(33) H 0.6414 1.1523 0.3519 0.046 Uiso 1.00 1 c R . .
H(34) H 0.6810 1.1602 0.4389 0.046 Uiso 1.00 1 c R . .
H(35) H 0.8156 1.0788 0.3970 0.053 Uiso 1.00 1 c R . .
H(36) H 0.7602 1.0760 0.4689 0.053 Uiso 1.00 1 c R . .
H(37) H 0.6498 0.9120 0.4081 0.066 Uiso 1.00 1 c R . .
H(38) H 0.7490 0.9313 0.4505 0.066 Uiso 1.00 1 c R . .
H(39) H 0.7070 0.7843 0.3584 0.057 Uiso 1.00 1 c R . .
H(40) H 0.6287 0.7832 0.2981 0.057 Uiso 1.00 1 c R . .
H(41) H 0.7220 0.7242 0.2333 0.054 Uiso 1.00 1 c R . .
H(42) H 0.8141 0.8236 0.2624 0.054 Uiso 1.00 1 c R . .
H(43) H 0.4695 0.6856 -0.0661 0.038 Uiso 1.00 1 c R . .
H(44) H 0.4221 0.6697 -0.1522 0.038 Uiso 1.00 1 c R . .
H(45) H 0.5431 0.8248 -0.1624 0.039 Uiso 1.00 1 c R . .
H(46) H 0.5866 0.7581 -0.1483 0.040 Uiso 1.00 1 c R . .
H(47) H 0.7467 0.9453 -0.0125 0.042 Uiso 1.00 1 c R . .
H(48) H 0.7355 0.8824 -0.0922 0.042 Uiso 1.00 1 c R . .
H(49) H 0.6848 0.9713 -0.1586 0.035 Uiso 1.00 1 c R . .
H(50) H 0.7848 1.0419 -0.1082 0.035 Uiso 1.00 1 c R . .
H(51) H 0.7446 1.1662 -0.1070 0.036 Uiso 1.00 1 c R . .
H(52) H 0.6458 1.0930 -0.1580 0.036 Uiso 1.00 1 c R . .
H(53) H 0.6337 1.2172 -0.0880 0.035 Uiso 1.00 1 c R . .
H(54) H 0.6594 1.1887 -0.0103 0.035 Uiso 1.00 1 c R . .
H(55) H 0.4914 1.1702 0.0087 0.043 Uiso 1.00 1 c R . .
H(56) H 0.4844 1.1885 -0.0775 0.043 Uiso 1.00 1 c R . .
H(57) H 0.3466 1.0351 -0.1116 0.045 Uiso 1.00 1 c R . .
H(58) H 0.3279 1.0981 -0.0470 0.045 Uiso 1.00 1 c R . .
H(59) H 0.2110 0.9559 -0.0005 0.037 Uiso 1.00 1 c R . .
H(60) H 0.2286 0.8941 -0.0670 0.037 Uiso 1.00 1 c R . .
H(61) H 0.1767 0.8099 0.0352 0.041 Uiso 1.00 1 c R . .
H(62) H 0.2633 0.8933 0.0928 0.041 Uiso 1.00 1 c R . .
H(63) H 0.1932 0.6986 -0.0377 0.047 Uiso 1.00 1 c R . .
H(64) H 0.2550 0.7732 -0.0893 0.047 Uiso 1.00 1 c R . .
H(65) H 0.2823 0.6421 -0.0991 0.045 Uiso 1.00 1 c R . .
H(66) H 0.3273 0.6755 -0.0109 0.045 Uiso 1.00 1 c R . .
H(67) H 0.1728 0.8077 0.6421 0.026 Uiso 1.00 1 c R . .
H(68) H 0.2426 0.7906 0.5911 0.026 Uiso 1.00 1 c R . .
H(69) H 0.2762 0.8920 0.6388 0.026 Uiso 1.00 1 c R . .
H(70) H 0.0411 0.8398 0.4387 0.024 Uiso 1.00 1 c R . .
H(71) H 0.0945 0.8018 0.3845 0.024 Uiso 1.00 1 c R . .
H(72) H -0.0100 0.7319 0.4007 0.024 Uiso 1.00 1 c R . .
H(73) H 0.1560 0.8986 0.5609 0.025 Uiso 1.00 1 c R . .
H(74) H 0.0459 0.7447 0.5274 0.027 Uiso 1.00 1 c R . .
H(75) H 0.0208 0.5991 0.5431 0.030 Uiso 1.00 1 c R . .
H(76) H 0.0299 0.4604 0.5004 0.039 Uiso 1.00 1 c R . .
H(77) H 0.1208 0.4596 0.3977 0.050 Uiso 1.00 1 c R . .
H(78) H 0.2157 0.6018 0.3513 0.055 Uiso 1.00 1 c R . .
H(79) H 0.2045 0.7392 0.3917 0.035 Uiso 1.00 1 c R . .
H(80) H 0.2161 1.0180 0.4874 0.034 Uiso 1.00 1 c R . .
H(81) H 0.3444 1.1261 0.4270 0.042 Uiso 1.00 1 c R . .
H(82) H 0.4722 1.0956 0.4021 0.036 Uiso 1.00 1 c R . .
H(83) H 0.4715 0.9603 0.4386 0.036 Uiso 1.00 1 c R . .
H(84) H 0.3418 0.8518 0.4952 0.030 Uiso 1.00 1 c R . .
H(85) H 0.1796 0.9220 0.2573 0.280 Uiso 1.00 1 c R . .
H(86) H 0.1086 0.8626 0.1804 0.280 Uiso 1.00 1 c R . .
H(87) H 0.0619 0.9311 0.2188 0.142 Uiso 1.00 1 c R . .
H(88) H 0.1485 1.0097 0.2795 0.142 Uiso 1.00 1 c R . .
H(89) H 0.1121 1.0501 0.3823 0.050 Uiso 1.00 1 c R . .
H(90) H 0.0227 1.0343 0.3260 0.050 Uiso 1.00 1 c R . .
H(91) H -0.0786 0.9363 0.4087 0.058 Uiso 1.00 1 c R . .
H(92) H -0.0139 1.0416 0.4516 0.058 Uiso 1.00 1 c R . .
H(93) H 0.0177 0.9301 0.5945 0.044 Uiso 1.00 1 c R . .
H(94) H -0.0309 0.9896 0.5707 0.044 Uiso 1.00 1 c R . .
H(95) H -0.1631 0.8527 0.5017 0.046 Uiso 1.00 1 c R . .
H(96) H -0.1484 0.8358 0.5873 0.046 Uiso 1.00 1 c R . .
H(97) H -0.2378 0.6692 0.5298 0.037 Uiso 1.00 1 c R . .
H(98) H -0.2366 0.6897 0.4438 0.037 Uiso 1.00 1 c R . .
H(99) H -0.2504 0.5408 0.4484 0.033 Uiso 1.00 1 c R . .
H(100) H -0.1507 0.5901 0.5024 0.033 Uiso 1.00 1 c R . .
H(101) H -0.1042 0.5131 0.3789 0.031 Uiso 1.00 1 c R . .
H(102) H -0.2120 0.4787 0.3465 0.031 Uiso 1.00 1 c R . .
H(103) H -0.1588 0.5686 0.2458 0.043 Uiso 1.00 1 c R . .
H(104) H -0.1231 0.4935 0.2415 0.043 Uiso 1.00 1 c R . .
H(105) H 0.0041 0.5987 0.1746 0.053 Uiso 1.00 1 c R . .
H(106) H -0.0286 0.6761 0.1857 0.053 Uiso 1.00 1 c R . .
H(107) H 0.1348 0.7488 0.1746 0.051 Uiso 1.00 1 c R . .
H(108) H 0.1522 0.7050 0.2457 0.051 Uiso 1.00 1 c R . .
H(109) H 0.2864 1.1236 0.7345 0.033 Uiso 1.00 1 c R . .
H(110) H 0.2337 1.0564 0.6543 0.033 Uiso 1.00 1 c R . .
H(111) H 0.1242 1.0279 0.7478 0.033 Uiso 1.00 1 c R . .
H(112) H 0.1863 0.9983 0.7997 0.033 Uiso 1.00 1 c R . .
H(113) H 0.0564 0.8406 0.7921 0.032 Uiso 1.00 1 c R . .
H(114) H -0.0136 0.8618 0.7408 0.032 Uiso 1.00 1 c R . .
H(115) H -0.0380 0.7409 0.6409 0.031 Uiso 1.00 1 c R . .
H(116) H -0.0613 0.6966 0.7176 0.031 Uiso 1.00 1 c R . .
H(117) H 0.1408 0.7557 0.7867 0.055 Uiso 1.00 1 c R . .
H(118) H 0.0448 0.6590 0.7817 0.055 Uiso 1.00 1 c R . .
H(119) H 0.1116 0.5880 0.6962 0.045 Uiso 1.00 1 c R . .
H(120) H 0.1675 0.6228 0.7814 0.045 Uiso 1.00 1 c R . .
H(121) H 0.3507 0.6875 0.7216 0.082 Uiso 1.00 1 c R . .
H(122) H 0.2549 0.5908 0.6939 0.082 Uiso 1.00 1 c R . .
H(123) H 0.2500 0.6242 0.5693 0.042 Uiso 1.00 1 c R . .
H(124) H 0.3531 0.6378 0.5933 0.042 Uiso 1.00 1 c R . .
H(125) H 0.4783 0.7756 0.6349 0.045 Uiso 1.00 1 c R . .
H(126) H 0.4887 0.8479 0.5786 0.045 Uiso 1.00 1 c R . .
H(127) H 0.5437 0.9305 0.7053 0.039 Uiso 1.00 1 c R . .
H(128) H 0.4442 0.8639 0.7317 0.039 Uiso 1.00 1 c R . .
H(129) H 0.4712 1.0281 0.7687 0.035 Uiso 1.00 1 c R . .
H(130) H 0.5412 1.0809 0.7099 0.035 Uiso 1.00 1 c R . .
H(131) H 0.4107 1.0862 0.6407 0.036 Uiso 1.00 1 c R . .
H(132) H 0.4389 1.1446 0.7255 0.036 Uiso 1.00 1 c R . .

loop_
_atom_site_aniso_label
_atom_site_aniso_U_11
_atom_site_aniso_U_22
_atom_site_aniso_U_33
_atom_site_aniso_U_12
_atom_site_aniso_U_13
_atom_site_aniso_U_23
Ni(1) 0.0243(4) 0.0232(4) 0.0205(3) 0.0144(3) 0.0040(3) 0.0027(3)
Ni(2) 0.0215(4) 0.0212(4) 0.0209(3) 0.0128(3) 0.0019(3) 0.0019(3)
Ni(3) 0.0229(4) 0.0198(4) 0.0248(4) 0.0127(3) 0.0060(3) 0.0026(3)
Ni(4) 0.0272(4) 0.0210(4) 0.0240(4) 0.0140(3) 0.0083(3) 0.0043(3)
Ni(5) 0.0217(4) 0.0253(4) 0.0206(3) 0.0119(3) 0.0026(3) 0.0067(3)
S(1) 0.0329(9) 0.0249(8) 0.0226(7) 0.0178(7) 0.0027(6) 0.0022(6)
S(2) 0.0298(9) 0.0286(8) 0.0224(7) 0.0156(7) 0.0023(6) 0.0018(6)
S(3) 0.0326(9) 0.053(1) 0.0242(8) 0.0237(9) 0.0005(6) 0.0051(7)
S(4) 0.0293(8) 0.0333(9) 0.0233(7) 0.0200(7) 0.0064(6) 0.0089(6)
S(5) 0.0276(8) 0.0249(8) 0.0237(7) 0.0150(7) 0.0053(6) 0.0047(6)
S(6) 0.0277(8) 0.0231(8) 0.0232(7) 0.0145(7) 0.0039(6) 0.0030(6)
S(7) 0.0312(9) 0.0275(8) 0.0238(7) 0.0142(7) -0.0003(6) 0.0014(6)
S(8) 0.047(1) 0.046(1) 0.0297(8) 0.0240(9) -0.0094(7) -0.0002(7)
S(9) 0.036(1) 0.0335(9) 0.0313(8) 0.0214(8) -0.0026(7) 0.0039(7)
S(10) 0.0322(9) 0.0271(8) 0.0281(8) 0.0200(7) -0.0014(6) -0.0002(6)
S(11) 0.0300(9) 0.0244(8) 0.0250(7) 0.0172(7) 0.0010(6) 0.0001(6)
S(12) 0.0306(9) 0.0264(8) 0.0233(7) 0.0153(7) 0.0033(6) -0.0001(6)
S(13) 0.0317(9) 0.040(1) 0.0219(7) 0.0143(8) -0.0030(6) 0.0009(7)
S(14) 0.0264(8) 0.0279(8) 0.0253(7) 0.0160(7) 0.0000(6) 0.0048(6)
S(15) 0.0258(8) 0.0214(7) 0.0235(7) 0.0143(7) -0.0011(6) 0.0002(6)
S(16) 0.0266(8) 0.0223(7) 0.0252(7) 0.0157(7) -0.0015(6) 0.0018(6)
S(17) 0.037(1) 0.0305(9) 0.0267(8) 0.0225(8) -0.0065(7) -0.0031(6)
S(18) 0.064(1) 0.055(1) 0.0299(9) 0.045(1) -0.0155(9) -0.0074(8)
S(19) 0.038(1) 0.0345(9) 0.0249(7) 0.0269(8) -0.0022(6) 0.0010(6)
S(20) 0.0290(8) 0.0289(8) 0.0229(7) 0.0208(7) 0.0020(6) 0.0032(6)
S(21) 0.0310(9) 0.0254(8) 0.0230(7) 0.0177(7) 0.0006(6) 0.0036(6)
S(22) 0.041(1) 0.045(1) 0.0255(8) 0.0282(9) -0.0010(7) 0.0048(7)
S(23) 0.048(1) 0.077(2) 0.0306(9) 0.038(1) 0.0017(8) 0.0195(9)
S(24) 0.032(1) 0.040(1) 0.0431(9) 0.0227(8) 0.0071(7) 0.0223(8)
S(25) 0.0276(9) 0.0236(8) 0.0410(9) 0.0162(7) 0.0049(7) 0.0059(7)
S(26) 0.0287(9) 0.0224(8) 0.0315(8) 0.0151(7) 0.0057(6) -0.0014(6)
S(27) 0.0305(9) 0.0253(8) 0.0314(8) 0.0116(7) 0.0037(7) -0.0069(6)
S(28) 0.037(1) 0.049(1) 0.0290(9) 0.0189(9) -0.0033(7) -0.0086(8)
S(29) 0.0284(9) 0.0287(8) 0.0246(7) 0.0134(7) 0.0013(6) -0.0012(6)
S(30) 0.0275(8) 0.0172(7) 0.0249(7) 0.0112(6) 0.0013(6) 0.0003(5)
S(31) 0.0307(8) 0.0220(7) 0.0275(7) 0.0148(7) 0.0079(6) 0.0041(6)
S(32) 0.0310(9) 0.0261(8) 0.0281(8) 0.0156(7) 0.0044(6) -0.0002(6)
S(33) 0.050(1) 0.055(1) 0.0277(8) 0.037(1) 0.0026(7) 0.0020(8)
S(34) 0.040(1) 0.0317(9) 0.0282(7) 0.0249(8) 0.0066(6) 0.0042(6)
S(35) 0.0323(9) 0.0244(8) 0.0269(7) 0.0177(7) 0.0071(6) 0.0026(6)
S(36) 0.0319(9) 0.0234(8) 0.0262(7) 0.0169(7) 0.0052(6) 0.0010(6)
S(37) 0.0355(9) 0.0330(9) 0.0257(7) 0.0185(8) 0.0062(6) 0.0025(6)
S(38) 0.038(1) 0.054(1) 0.0325(8) 0.0250(9) 0.0078(7) 0.0157(8)
S(39) 0.0361(9) 0.0356(9) 0.0297(7) 0.0230(8) 0.0098(6) 0.0116(6)
S(40) 0.0311(9) 0.0210(7) 0.0319(8) 0.0147(7) 0.0082(6) 0.0056(6)
S(41) 0.0253(8) 0.0314(8) 0.0224(7) 0.0139(7) 0.0052(6) 0.0104(6)
S(42) 0.0212(8) 0.0256(8) 0.0260(7) 0.0071(6) -0.0001(6) 0.0069(6)
S(43) 0.035(1) 0.0320(9) 0.0249(7) 0.0113(8) -0.0055(6) 0.0027(6)
S(44) 0.0254(8) 0.0340(9) 0.0216(7) 0.0139(7) 0.0047(6) 0.0064(6)
S(45) 0.0211(8) 0.0367(9) 0.0252(7) 0.0127(7) 0.0046(6) 0.0088(6)
S(46) 0.0219(8) 0.0292(8) 0.0227(7) 0.0139(7) 0.0043(5) 0.0077(6)
S(47) 0.0244(8) 0.0302(8) 0.0233(7) 0.0151(7) 0.0030(6) 0.0054(6)
S(48) 0.0368(9) 0.0275(8) 0.0213(7) 0.0159(7) -0.0031(6) -0.0001(6)
S(49) 0.0282(8) 0.0302(8) 0.0197(7) 0.0124(7) 0.0039(6) 0.0040(6)
S(50) 0.0236(8) 0.0378(9) 0.0239(7) 0.0093(7) 0.0040(6) 0.0077(6)
O(1) 0.042(3) 0.039(3) 0.037(3) 0.027(2) 0.007(2) 0.011(2)
O(2) 0.031(2) 0.032(2) 0.030(2) 0.019(2) 0.009(2) 0.006(2)
O(3) 0.019(2) 0.034(2) 0.029(2) 0.009(2) 0.007(2) 0.003(2)
O(4) 0.031(3) 0.038(3) 0.028(2) 0.012(2) 0.001(2) -0.008(2)
O(5) 0.043(3) 0.042(3) 0.020(2) 0.029(2) 0.008(2) 0.007(2)
O(6) 0.056(3) 0.045(3) 0.033(2) 0.037(3) 0.012(2) 0.010(2)
O(7) 0.039(3) 0.024(2) 0.033(2) 0.015(2) 0.002(2) 0.003(2)
O(8) 0.040(3) 0.033(2) 0.020(2) 0.022(2) 0.007(2) 0.003(2)
O(9) 0.036(3) 0.035(2) 0.021(2) 0.023(2) 0.014(2) 0.011(2)
O(10) 0.028(2) 0.023(2) 0.032(2) 0.015(2) 0.006(2) 0.008(2)
O(11) 0.026(2) 0.033(3) 0.032(2) 0.018(2) 0.005(2) 0.005(2)
O(12) 0.023(2) 0.025(2) 0.043(3) 0.011(2) -0.001(2) 0.005(2)
O(13) 0.053(3) 0.036(3) 0.038(3) 0.024(3) 0.023(2) 0.011(2)
O(14) 0.049(3) 0.046(3) 0.044(3) 0.030(3) 0.020(2) 0.021(2)
O(15) 0.028(3) 0.024(2) 0.037(2) 0.016(2) -0.003(2) 0.003(2)
O(16) 0.025(2) 0.023(2) 0.030(2) 0.011(2) 0.005(2) 0.001(2)
O(17) 0.032(2) 0.020(2) 0.027(2) 0.011(2) 0.009(2) 0.001(2)
O(18) 0.035(3) 0.031(2) 0.023(2) 0.015(2) 0.005(2) 0.003(2)
O(19) 0.026(2) 0.031(2) 0.028(2) 0.019(2) -0.000(2) 0.001(2)
O(20) 0.027(2) 0.025(2) 0.030(2) 0.015(2) 0.008(2) 0.002(2)
O(21) 0.028(2) 0.031(2) 0.025(2) 0.017(2) 0.011(2) 0.006(2)
O(22) 0.028(2) 0.029(2) 0.025(2) 0.013(2) 0.009(2) 0.006(2)
O(23) 0.038(3) 0.043(3) 0.108(5) 0.029(3) 0.032(3) 0.043(3)
O(24) 0.030(3) 0.026(2) 0.039(2) 0.017(2) 0.005(2) 0.008(2)
N(1) 0.022(3) 0.032(3) 0.016(2) 0.015(2) 0.004(2) 0.004(2)
N(2) 0.022(3) 0.019(2) 0.014(2) 0.010(2) 0.003(2) 0.004(2)
N(3) 0.026(3) 0.018(2) 0.021(2) 0.012(2) 0.003(2) 0.002(2)
N(4) 0.027(3) 0.017(2) 0.017(2) 0.011(2) 0.004(2) 0.004(2)
C(1) 0.023(3) 0.032(3) 0.020(3) 0.017(3) 0.008(2) 0.003(2)
C(2) 0.018(3) 0.030(3) 0.026(3) 0.007(3) 0.009(2) 0.010(2)
C(3) 0.015(3) 0.031(3) 0.018(3) 0.012(3) 0.007(2) 0.005(2)
C(4) 0.013(3) 0.022(3) 0.023(3) 0.007(2) 0.006(2) 0.005(2)
C(5) 0.030(4) 0.042(4) 0.031(3) 0.022(3) 0.007(3) 0.011(3)
C(6) 0.028(3) 0.029(3) 0.028(3) 0.016(3) 0.008(2) 0.008(3)
C(7) 0.016(3) 0.029(3) 0.024(3) 0.011(3) 0.008(2) 0.003(2)
C(8) 0.018(3) 0.028(3) 0.027(3) 0.011(3) 0.008(2) 0.007(2)
C(9) 0.014(3) 0.023(3) 0.020(3) 0.009(2) 0.003(2) 0.002(2)
C(10) 0.026(3) 0.035(4) 0.018(3) 0.021(3) 0.001(2) 0.003(2)
C(11) 0.042(4) 0.031(4) 0.029(3) 0.025(3) -0.000(3) 0.003(3)
C(12) 0.019(3) 0.033(3) 0.022(3) 0.015(3) 0.005(2) 0.012(2)
C(13) 0.026(3) 0.034(4) 0.024(3) 0.019(3) 0.008(2) 0.010(3)
C(14) 0.024(4) 0.055(5) 0.038(4) 0.023(3) 0.015(3) 0.025(3)
C(15) 0.020(3) 0.033(4) 0.030(3) 0.015(3) 0.010(2) 0.013(3)
C(16) 0.029(4) 0.026(3) 0.031(3) 0.016(3) 0.011(3) 0.000(3)
C(17) 0.023(3) 0.032(4) 0.025(3) 0.007(3) 0.009(2) -0.008(3)
C(18) 0.018(3) 0.032(3) 0.026(3) 0.013(3) 0.009(2) 0.005(2)
C(19) 0.028(3) 0.030(3) 0.025(3) 0.016(3) 0.008(2) 0.007(2)
C(20) 0.037(4) 0.033(4) 0.028(3) 0.019(3) 0.010(3) 0.007(3)
C(21) 0.026(3) 0.028(3) 0.026(3) 0.016(3) 0.011(2) 0.008(2)
C(22) 0.022(3) 0.033(3) 0.024(3) 0.014(3) 0.008(2) 0.002(2)
C(23) 0.032(4) 0.040(4) 0.025(3) 0.024(3) 0.014(2) 0.014(3)
C(24) 0.029(3) 0.030(3) 0.024(3) 0.015(3) 0.016(2) 0.008(2)
C(25) 0.021(3) 0.022(3) 0.022(3) 0.012(3) -0.001(2) 0.002(2)
C(26) 0.021(3) 0.023(3) 0.023(3) 0.008(3) 0.005(2) 0.009(2)
C(27) 0.024(3) 0.027(3) 0.019(3) 0.012(3) 0.002(2) 0.003(2)
C(28) 0.035(4) 0.018(3) 0.013(2) 0.012(3) 0.003(2) 0.003(2)
C(29) 0.029(3) 0.016(3) 0.024(3) 0.010(3) -0.003(2) -0.007(2)
C(30) 0.031(4) 0.020(3) 0.025(3) 0.007(3) 0.000(2) 0.003(2)
C(31) 0.045(4) 0.045(4) 0.028(3) 0.029(4) 0.005(3) 0.000(3)
C(32) 0.038(4) 0.042(4) 0.027(3) 0.024(3) 0.008(3) 0.001(3)
C(33) 0.034(4) 0.040(4) 0.033(3) 0.015(3) 0.010(3) -0.005(3)
C(34) 0.043(4) 0.040(4) 0.032(3) 0.015(4) 0.018(3) 0.001(3)
C(35) 0.020(3) 0.033(4) 0.043(4) 0.008(3) 0.001(3) 0.004(3)
C(36) 0.027(4) 0.021(3) 0.047(4) 0.000(3) 0.007(3) 0.001(3)
C(37) 0.053(5) 0.046(4) 0.025(3) 0.032(4) 0.001(3) -0.001(3)
C(38) 0.038(4) 0.049(4) 0.027(3) 0.034(4) 0.003(3) 0.001(3)
C(39) 0.049(5) 0.060(5) 0.023(3) 0.040(4) 0.004(3) 0.006(3)
C(40) 0.069(6) 0.067(5) 0.029(3) 0.048(5) 0.012(3) 0.023(3)
C(41) 0.054(5) 0.050(5) 0.039(4) 0.033(4) 0.011(3) 0.019(3)
C(42) 0.051(5) 0.038(4) 0.047(4) 0.033(4) 0.009(3) 0.008(3)
C(43) 0.043(4) 0.029(3) 0.024(3) 0.020(3) 0.003(3) -0.001(2)
C(44) 0.046(4) 0.028(3) 0.024(3) 0.017(3) 0.006(3) 0.002(2)
C(45) 0.037(4) 0.042(4) 0.027(3) 0.029(3) 0.009(3) 0.005(3)
C(46) 0.029(4) 0.033(3) 0.025(3) 0.015(3) 0.012(2) 0.007(3)
C(47) 0.028(3) 0.029(3) 0.032(3) 0.016(3) 0.016(3) 0.014(3)
C(48) 0.028(3) 0.029(3) 0.031(3) 0.011(3) 0.009(3) 0.015(3)
C(49) 0.036(4) 0.028(3) 0.043(4) 0.022(3) 0.006(3) 0.011(3)
C(50) 0.037(4) 0.031(4) 0.044(4) 0.024(3) 0.011(3) 0.012(3)
C(51) 0.025(3) 0.031(3) 0.037(3) 0.019(3) 0.004(3) 0.002(3)
C(52) 0.026(4) 0.044(4) 0.032(3) 0.017(3) 0.013(3) 0.011(3)
C(53) 0.033(4) 0.027(4) 0.057(5) 0.015(3) -0.012(3) -0.000(3)
C(54) 0.041(4) 0.023(3) 0.048(4) 0.011(3) -0.015(3) -0.007(3)
C(56) 0.111(9) 0.14(1) 0.104(8) 0.100(9) 0.087(8) 0.099(8)
C(57) 0.054(5) 0.025(4) 0.045(4) 0.013(4) -0.018(4) 0.005(3)
C(58) 0.067(6) 0.044(4) 0.036(4) 0.040(4) -0.009(4) -0.001(3)
C(59) 0.036(4) 0.041(4) 0.033(3) 0.026(3) 0.003(3) -0.000(3)
C(60) 0.030(4) 0.030(4) 0.054(4) 0.019(3) 0.011(3) -0.002(3)
C(61) 0.026(3) 0.033(4) 0.033(3) 0.018(3) 0.010(3) 0.007(3)
C(62) 0.028(3) 0.030(3) 0.024(3) 0.012(3) 0.010(2) 0.008(2)
C(63) 0.029(4) 0.020(3) 0.028(3) 0.010(3) -0.001(2) -0.004(2)
C(64) 0.048(4) 0.030(4) 0.030(3) 0.018(3) -0.003(3) -0.005(3)
C(65) 0.063(5) 0.048(5) 0.022(3) 0.011(4) 0.012(3) 0.000(3)
C(66) 0.051(5) 0.048(4) 0.027(3) 0.025(4) 0.017(3) 0.005(3)
C(67) 0.021(3) 0.016(3) 0.021(3) 0.008(2) 0.002(2) -0.002(2)
C(68) 0.020(3) 0.018(3) 0.015(2) 0.008(2) -0.002(2) -0.000(2)
C(69) 0.026(3) 0.025(3) 0.017(2) 0.016(3) 0.005(2) 0.005(2)
C(70) 0.040(4) 0.027(3) 0.024(3) 0.018(3) -0.005(3) -0.003(2)
C(71) 0.048(4) 0.033(4) 0.033(3) 0.028(3) -0.008(3) -0.005(3)
C(72) 0.068(5) 0.039(4) 0.019(3) 0.043(4) -0.007(3) -0.009(3)
C(73) 0.042(4) 0.048(4) 0.029(3) 0.033(4) 0.006(3) 0.001(3)
C(74) 0.033(4) 0.029(3) 0.033(3) 0.019(3) -0.002(3) -0.007(3)
C(75) 0.018(3) 0.022(3) 0.023(3) 0.011(2) 0.002(2) 0.004(2)
C(76) 0.029(4) 0.026(3) 0.033(3) 0.010(3) -0.001(3) -0.004(3)
C(77) 0.024(3) 0.025(3) 0.021(3) 0.012(3) 0.002(2) 0.002(2)
C(78) 0.027(3) 0.026(3) 0.028(3) 0.012(3) 0.002(2) 0.002(2)
C(79) 0.031(4) 0.021(3) 0.044(4) 0.005(3) 0.012(3) 0.002(3)
C(80) 0.044(4) 0.039(4) 0.029(3) 0.010(3) 0.017(3) 0.001(3)
C(81) 0.038(4) 0.023(3) 0.031(3) 0.011(3) 0.016(3) 0.002(2)
C(82) 0.020(3) 0.020(3) 0.023(3) 0.011(2) 0.002(2) 0.005(2)
C(83) 0.023(3) 0.026(3) 0.018(3) 0.014(3) 0.007(2) 0.008(2)
C(84) 0.025(3) 0.023(3) 0.017(2) 0.013(3) -0.002(2) -0.001(2)
C(85) 0.024(3) 0.020(3) 0.032(3) 0.010(3) -0.004(2) 0.007(2)
C(86) 0.040(4) 0.023(3) 0.035(3) 0.015(3) -0.013(3) -0.001(3)
C(87) 0.056(5) 0.036(4) 0.033(4) 0.032(4) -0.015(3) -0.014(3)
C(88) 0.059(5) 0.045(4) 0.033(4) 0.038(4) 0.005(3) -0.002(3)
C(89) 0.038(4) 0.032(3) 0.018(3) 0.021(3) 0.006(2) 0.004(2)
C(90) 0.017(3) 0.016(3) 0.016(2) 0.004(2) -0.000(2) -0.001(2)
C(91) 0.027(3) 0.023(3) 0.034(3) 0.013(3) 0.012(3) 0.007(2)
C(92) 0.043(4) 0.021(3) 0.041(4) 0.013(3) 0.020(3) 0.012(3)
C(93) 0.033(4) 0.024(3) 0.032(3) 0.008(3) 0.017(3) 0.011(2)
C(94) 0.024(3) 0.037(4) 0.030(3) 0.015(3) 0.008(2) 0.008(3)
C(95) 0.022(3) 0.025(3) 0.028(3) 0.012(3) 0.003(2) 0.004(2)
C(96) 0.032(4) 0.027(4) 0.052(4) 0.019(3) 0.010(3) 0.008(3)
C(97) 0.38(4) 0.18(2) 0.15(2) 0.23(2) 0.21(2) 0.14(2)
C(113) 0.027(4) 0.020(3) 0.042(4) 0.012(3) 0.008(3) -0.001(3)
C(119) 0.031(4) 0.036(4) 0.031(3) 0.018(3) 0.000(3) 0.008(3)
C(121) 0.030(4) 0.026(3) 0.026(3) 0.016(3) 0.004(2) -0.000(2)
C(123) 0.023(3) 0.026(3) 0.031(3) 0.013(3) 0.006(2) 0.006(2)
C(129) 0.023(4) 0.016(3) 0.066(5) 0.007(3) -0.008(3) 0.004(3)
C(149) 0.028(3) 0.023(3) 0.030(3) 0.017(3) 0.007(2) 0.003(2)
C(150) 0.018(3) 0.033(3) 0.026(3) 0.008(3) 0.007(2) 0.004(2)
C(155) 0.049(5) 0.055(5) 0.100(7) 0.040(5) 0.039(5) 0.054(5)
C(165) 0.066(5) 0.043(4) 0.027(3) 0.037(4) 0.019(3) 0.017(3)
C(166) 0.049(4) 0.028(3) 0.034(3) 0.025(3) 0.024(3) 0.019(3)

loop_
_atom_type_symbol
_atom_type_description
_atom_type_scat_dispersion_real
_atom_type_scat_dispersion_imag
_atom_type_scat_source
C C 0.003 0.002
;
International Tables for Crystallography
(1992, Vol. C, Tables 4.2.6.8 and 6.1.1.4)
;
H H 0.000 0.000
;
International Tables for Crystallography
(1992, Vol. C, Table 6.1.1.4)
;
O O 0.011 0.006
;
International Tables for Crystallography
(1992, Vol. C, Tables 4.2.6.8 and 6.1.1.4)
;
N N 0.006 0.003
;
International Tables for Crystallography
(1992, Vol. C, Tables 4.2.6.8 and 6.1.1.4)
;
Ni Ni 0.339 1.112
;
International Tables for Crystallography
(1992, Vol. C, Tables 4.2.6.8 and 6.1.1.4)
;
S S 0.125 0.123
;
International Tables for Crystallography
(1992, Vol. C, Tables 4.2.6.8 and 6.1.1.4)
;
